data_7134725
loop_
_publ_author_name
'Roy, Nanda Kishore'
'Murmu, Ranjit'
'Munda, Mintu'
'Niyogi, Sovan'
'Bisai, Alakesh'

_publ_section_title
;
 Asymmetric total syntheses of immunosuppressive diterpenoids
 triptobenzenes N and R <i>via</i> a remote Csp<sup>3</sup>-H
 functionalization.
;
_journal_issue 59
_journal_name_full 'Chemical communications (Cambridge, England)'
_journal_page_first 11053
_journal_page_last 11056
_journal_paper_doi 10.1039/d5cc02354h
_journal_volume 61
_journal_year 2025
_chemical_absolute_configuration unk
_chemical_formula_moiety 'C21 H26 O3'
_chemical_formula_sum 'C21 H26 O3'
_chemical_formula_weight 326.439
_space_group_crystal_system monoclinic
_space_group_IT_number 4
_space_group_name_Hall 'P 2yb'
_space_group_name_H-M_alt 'P 1 21 1'
_symmetry_Int_Tables_number 4
_atom_sites_solution_primary dual
_audit_block_doi 10.5517/ccdc.csd.cc2m51hc
_audit_creation_date 2025-01-07
_audit_creation_method
;
Olex2 1.5
(compiled 2024.02.16 svn.r378c4104 for OlexSys, GUI svn.r6928)
;
_audit_update_record
;
2025-01-18 deposited with the CCDC.	2025-06-17 downloaded from the CCDC.
;
_cell_angle_alpha 90
_cell_angle_beta 99.133(3)
_cell_angle_gamma 90
_cell_formula_units_Z 2
_cell_length_a 8.3186(8)
_cell_length_b 10.0507(8)
_cell_length_c 10.7125(11)
_cell_measurement_reflns_used 9691
_cell_measurement_temperature 293.15
_cell_measurement_theta_max 25.352
_cell_measurement_theta_min 2.889
_cell_volume 884.29(14)
_computing_cell_refinement 'SAINT V8.40B (?, 2016)'
_computing_data_reduction 'SAINT V8.40B (?, 2016)'
_computing_molecular_graphics 'Olex2 1.5 (Dolomanov et al., 2009)'
_computing_publication_material 'Olex2 1.5 (Dolomanov et al., 2009)'
_computing_structure_refinement 'olex2.refine 1.5 (Bourhis et al., 2015)'
_computing_structure_solution 'SHELXT 2018/2 (Sheldrick, 2018)'
_diffrn_ambient_temperature 293.15
_diffrn_measured_fraction_theta_full 0.9976
_diffrn_measured_fraction_theta_max 0.9971
_diffrn_measurement_device_type 'XtaLAB Synergy, Dualflex, HyPix3000'
_diffrn_radiation_type 'Mo K\a'
_diffrn_radiation_wavelength 0.71073
_diffrn_reflns_av_R_equivalents 0.0482
_diffrn_reflns_av_unetI/netI 0.0252
_diffrn_reflns_Laue_measured_fraction_full 0.9976
_diffrn_reflns_Laue_measured_fraction_max 0.9971
_diffrn_reflns_limit_h_max 10
_diffrn_reflns_limit_h_min -10
_diffrn_reflns_limit_k_max 12
_diffrn_reflns_limit_k_min -12
_diffrn_reflns_limit_l_max 12
_diffrn_reflns_limit_l_min -12
_diffrn_reflns_number 48959
_diffrn_reflns_point_group_measured_fraction_full 0.9950
_diffrn_reflns_point_group_measured_fraction_max 0.9945
_diffrn_reflns_theta_full 25.2417
_diffrn_reflns_theta_max 25.37
_diffrn_reflns_theta_min 1.93
_diffrn_source_current 1.4
_diffrn_source_power 0.07
_diffrn_source_voltage 50.0
_exptl_absorpt_coefficient_mu 0.080
_exptl_absorpt_correction_T_max 1.0000
_exptl_absorpt_correction_T_min 0.9378
_exptl_absorpt_correction_type multi-scan
_exptl_absorpt_process_details
;
SADABS-2016/2 (Bruker,2016/2) was used for absorption correction.
wR2(int) was 0.1031 before and 0.0606 after correction.
The Ratio of minimum to maximum transmission is 0.9378.
The \l/2 correction factor is 0.00150.
;
_exptl_crystal_density_diffrn 1.226
_exptl_crystal_description block
_exptl_crystal_F_000 352.214
_refine_diff_density_max 0.1748
_refine_diff_density_min -0.1506
_refine_diff_density_rms 0.0298
_refine_ls_abs_structure_details 'Hooft, R.W.W., Straver, L.H., Spek, A.L. (2010). J. Appl. Cryst., 43, 665-668.'
_refine_ls_abs_structure_Flack 0.02(15)
_refine_ls_d_res_high 0.8295
_refine_ls_d_res_low 10.5767
_refine_ls_extinction_coef 0.023(3)
_refine_ls_extinction_expression Fc^*^=kFc[1+0.001xFc^2^\l^3^/sin(2\q)]^-1/4^
_refine_ls_goodness_of_fit_ref 1.1118
_refine_ls_hydrogen_treatment constr
_refine_ls_matrix_type full
_refine_ls_number_constraints 39
_refine_ls_number_parameters 223
_refine_ls_number_reflns 3229
_refine_ls_number_restraints 1
_refine_ls_restrained_S_all 1.1118
_refine_ls_R_factor_all 0.0251
_refine_ls_R_factor_gt 0.0250
_refine_ls_shift/su_max -0.0001
_refine_ls_shift/su_mean 0.0000
_refine_ls_structure_factor_coef Fsqd
_refine_ls_weighting_details 'w=1/[\s^2^(Fo^2^)+(0.0347P)^2^+0.1389P] where P=(Fo^2^+2Fc^2^)/3'
_refine_ls_weighting_scheme calc
_refine_ls_wR_factor_gt 0.0671
_refine_ls_wR_factor_ref 0.0672
_reflns_Friedel_coverage 0.991
_reflns_limit_h_max 9
_reflns_limit_h_min -10
_reflns_limit_k_max 12
_reflns_limit_k_min -12
_reflns_limit_l_max 12
_reflns_limit_l_min -12
_reflns_number_gt 3208
_reflns_number_total 3229
_reflns_threshold_expression I>=2u(I)
_cod_data_source_file d5cc02354h2.cif
_cod_data_source_block AB_RAM_264
_cod_depositor_comments 'Adding full bibliography for 7134724--7134725.cif.'
_cod_original_sg_symbol_Hall ' P 2yb'
_cod_database_code 7134725
_olex2_refinement_description
;
1. Fixed Uiso
 At 1.2 times of:
  All C(H) groups, All C(H,H) groups
 At 1.5 times of:
  All C(H,H,H) groups
2.a Ternary CH refined with riding coordinates:
 C00L(H00o)
2.b Secondary CH2 refined with riding coordinates:
 C00G(H00e,H00g), C00I(H00k,H00l), C00K(H00m,H00n)
2.c Aromatic/amide H refined with riding coordinates:
 C009(H009), C00A(H00A), C00F(H00F), C008(H008)
2.d Idealised Me refined as rotating group:
 C00D(H00b,H00c,H00d), C00H(H00h,H00i,H00j), C00M(H00p,H00q,H00r), C00N(H00s,
 H00t,H00u), C00O(H00v,H00w,H00x)
;
_olex2_submission_special_instructions 'No special instructions were received'

loop_
_space_group_symop_id
_space_group_symop_operation_xyz
1 x,y,z
2 -x,y+1/2,-z

loop_
_atom_site_label
_atom_site_type_symbol
_atom_site_fract_x
_atom_site_fract_y
_atom_site_fract_z
_atom_site_U_iso_or_equiv
_atom_site_adp_type
_atom_site_occupancy
_atom_site_refinement_flags_posn
O001 O 0.65743(9) 0.15202(7) 0.82906(7) 0.01723(18) Uani 1.000000 .
O002 O 0.52572(11) 0.02237(8) 0.67581(8) 0.0235(2) Uani 1.000000 .
O003 O 0.68637(9) 0.67925(8) 0.83491(9) 0.0221(2) Uani 1.000000 .
C004 C 0.29539(13) 0.52243(11) 0.74185(10) 0.0138(2) Uani 1.000000 .
C005 C 0.52603(13) 0.37635(10) 0.69141(10) 0.0136(2) Uani 1.000000 .
C006 C 0.19336(14) 0.77430(11) 0.82076(10) 0.0167(2) Uani 1.000000 .
C007 C 0.40711(13) 0.62243(11) 0.78343(10) 0.0133(2) Uani 1.000000 .
C008 C 0.35617(13) 0.74669(11) 0.82100(10) 0.0153(2) Uani 1.000000 .
C009 C 0.63009(13) 0.47319(11) 0.73452(10) 0.0145(2) Uani 1.000000 .
C00A C 0.13028(13) 0.55124(11) 0.74242(11) 0.0167(2) Uani 1.000000 .
C00B C 0.34402(13) 0.38513(11) 0.69980(10) 0.0139(2) Uani 1.000000 .
C00C C 0.58323(13) 0.59786(11) 0.78894(10) 0.0147(2) Uani 1.000000 .
C00D C 0.65902(14) 0.04135(12) 0.91545(11) 0.0187(2) Uani 1.000000 .
C00E C 0.58410(13) 0.25256(11) 0.62747(10) 0.0163(2) Uani 1.000000 .
C00F C 0.08053(13) 0.67305(12) 0.78163(10) 0.0176(2) Uani 1.000000 .
C00G C 0.47369(15) 0.22805(11) 0.50014(11) 0.0198(2) Uani 1.000000 .
C00H C 0.30141(14) 0.28327(11) 0.79802(11) 0.0176(2) Uani 1.000000 .
C00I C 0.24449(14) 0.35564(11) 0.56731(11) 0.0186(2) Uani 1.000000 .
C00J C 0.58192(13) 0.12878(11) 0.71118(11) 0.0159(2) Uani 1.000000 .
C00K C 0.29330(15) 0.22630(12) 0.50945(11) 0.0215(3) Uani 1.000000 .
C00L C 0.13855(14) 0.90725(12) 0.86597(12) 0.0226(3) Uani 1.000000 .
C00M C 0.76061(14) 0.26478(12) 0.60182(12) 0.0216(3) Uani 1.000000 .
C00N C 0.06468(17) 0.88900(14) 0.98712(12) 0.0291(3) Uani 1.000000 .
C00O C 0.01964(16) 0.97739(12) 0.76380(13) 0.0273(3) Uani 1.000000 .
H009 H 0.73963(13) 0.46042(11) 0.72958(10) 0.0175(3) Uiso 1.000000 R
H00A H 0.05252(13) 0.48651(11) 0.71566(11) 0.0200(3) Uiso 1.000000 R
H00F H -0.02963(13) 0.68831(12) 0.78213(10) 0.0211(3) Uiso 1.000000 R
H008 H 0.43343(13) 0.81211(11) 0.84668(10) 0.0184(3) Uiso 1.000000 R
H00b H 0.6902(11) -0.0382(2) 0.8758(3) 0.0281(4) Uiso 1.000000 GR
H00c H 0.7356(8) 0.0588(4) 0.9906(4) 0.0281(4) Uiso 1.000000 GR
H00d H 0.5523(3) 0.0299(6) 0.9373(7) 0.0281(4) Uiso 1.000000 GR
H00e H 0.49355(15) 0.29713(11) 0.44121(11) 0.0238(3) Uiso 1.000000 R
H00g H 0.50287(15) 0.14354(11) 0.46618(11) 0.0238(3) Uiso 1.000000 R
H00h H 0.3691(7) 0.2988(6) 0.8780(2) 0.0264(4) Uiso 1.000000 GR
H00i H 0.1891(3) 0.2931(6) 0.8073(6) 0.0264(4) Uiso 1.000000 GR
H00j H 0.3196(10) 0.19473(11) 0.7697(4) 0.0264(4) Uiso 1.000000 GR
H00k H 0.12983(14) 0.35138(11) 0.57451(11) 0.0223(3) Uiso 1.000000 R
H00l H 0.25906(14) 0.42859(11) 0.51089(11) 0.0223(3) Uiso 1.000000 R
H00m H 0.23027(15) 0.21505(12) 0.42584(11) 0.0258(3) Uiso 1.000000 R
H00n H 0.27003(15) 0.15180(12) 0.56131(11) 0.0258(3) Uiso 1.000000 R
H00o H 0.23505(14) 0.96390(12) 0.88630(12) 0.0271(3) Uiso 1.000000 R
H00p H 0.7700(3) 0.3416(6) 0.5502(8) 0.0324(4) Uiso 1.000000 GR
H00q H 0.83301(19) 0.2738(10) 0.68059(13) 0.0324(4) Uiso 1.000000 GR
H00r H 0.7888(4) 0.1866(5) 0.5586(9) 0.0324(4) Uiso 1.000000 GR
H00s H -0.0327(7) 0.8366(9) 0.9690(2) 0.0436(4) Uiso 1.000000 GR
H00t H 0.1416(5) 0.8445(9) 1.0496(4) 0.0436(4) Uiso 1.000000 GR
H00u H 0.0388(11) 0.97447(15) 1.0187(5) 0.0436(4) Uiso 1.000000 GR
H00v H 0.0709(5) 0.9917(9) 0.6907(4) 0.0410(4) Uiso 1.000000 GR
H00w H -0.0755(6) 0.9231(5) 0.7411(7) 0.0410(4) Uiso 1.000000 GR
H00x H -0.0112(10) 1.0615(5) 0.7953(4) 0.0410(4) Uiso 1.000000 GR

loop_
_atom_site_aniso_label
_atom_site_aniso_U_11
_atom_site_aniso_U_22
_atom_site_aniso_U_33
_atom_site_aniso_U_12
_atom_site_aniso_U_13
_atom_site_aniso_U_23
O001 0.0200(4) 0.0145(4) 0.0165(4) 0.0002(3) 0.0011(3) 0.0009(3)
O002 0.0342(5) 0.0134(4) 0.0215(4) -0.0017(4) -0.0000(3) -0.0024(3)
O003 0.0139(4) 0.0189(4) 0.0331(5) -0.0029(3) 0.0030(3) -0.0072(3)
C004 0.0164(5) 0.0141(5) 0.0110(5) -0.0011(4) 0.0029(4) 0.0010(4)
C005 0.0160(5) 0.0138(5) 0.0113(5) 0.0013(4) 0.0030(4) 0.0030(4)
C006 0.0166(5) 0.0163(6) 0.0173(5) 0.0011(4) 0.0033(4) 0.0010(4)
C007 0.0142(5) 0.0142(5) 0.0119(5) -0.0001(4) 0.0032(4) 0.0015(4)
C008 0.0139(5) 0.0141(5) 0.0178(5) -0.0028(4) 0.0020(4) -0.0008(4)
C009 0.0116(5) 0.0161(5) 0.0164(5) 0.0023(4) 0.0038(4) 0.0019(4)
C00A 0.0136(5) 0.0178(6) 0.0184(5) -0.0034(4) 0.0021(4) -0.0022(4)
C00B 0.0137(5) 0.0135(5) 0.0146(5) -0.0016(4) 0.0022(4) -0.0009(4)
C00C 0.0145(5) 0.0150(5) 0.0149(5) -0.0013(4) 0.0028(4) 0.0024(4)
C00D 0.0209(5) 0.0171(5) 0.0178(5) 0.0016(5) 0.0019(4) 0.0026(4)
C00E 0.0185(5) 0.0145(5) 0.0167(5) 0.0014(4) 0.0050(4) -0.0004(4)
C00F 0.0124(5) 0.0209(6) 0.0196(5) 0.0010(4) 0.0028(4) 0.0006(4)
C00G 0.0299(6) 0.0160(6) 0.0137(5) 0.0038(5) 0.0038(4) -0.0008(4)
C00H 0.0181(5) 0.0147(5) 0.0210(6) -0.0020(4) 0.0060(4) 0.0006(4)
C00I 0.0186(5) 0.0185(6) 0.0171(6) 0.0007(4) -0.0021(4) -0.0032(4)
C00J 0.0157(5) 0.0153(6) 0.0172(5) 0.0024(4) 0.0037(4) -0.0020(4)
C00K 0.0262(6) 0.0196(6) 0.0166(5) 0.0010(5) -0.0028(4) -0.0054(5)
C00L 0.0152(5) 0.0179(6) 0.0342(7) 0.0021(5) 0.0025(5) -0.0050(5)
C00M 0.0237(6) 0.0169(6) 0.0270(6) 0.0025(5) 0.0125(5) -0.0015(5)
C00N 0.0289(6) 0.0322(7) 0.0244(6) 0.0146(5) -0.0011(5) -0.0088(5)
C00O 0.0277(7) 0.0179(6) 0.0379(7) 0.0071(5) 0.0099(6) 0.0051(5)

loop_
_atom_type_symbol
_atom_type_scat_dispersion_real
_atom_type_scat_dispersion_imag
_atom_type_scat_Cromer_Mann_a1
_atom_type_scat_Cromer_Mann_a2
_atom_type_scat_Cromer_Mann_a3
_atom_type_scat_Cromer_Mann_a4
_atom_type_scat_Cromer_Mann_b1
_atom_type_scat_Cromer_Mann_b2
_atom_type_scat_Cromer_Mann_b3
_atom_type_scat_Cromer_Mann_b4
_atom_type_scat_Cromer_Mann_c
_atom_type_scat_source
_atom_type_scat_dispersion_source
C 0.00313 0.00162 2.31000 1.02000 1.58860 0.86500 20.84390 10.20750 0.56870 51.65120 0.21560 'International Tables Volume C Table 6.1.1.4 (pp. 500-502)' 'Brennan, Cowan, Rev. Sci. Instrum., 1992, 63, 850'
H 0.00000 0.00000 0.49300 0.32291 0.14019 0.04081 10.51090 26.12570 3.14236 57.79970 0.00304 'International Tables Volume C Table 6.1.1.4 (pp. 500-502)' 'Brennan, Cowan, Rev. Sci. Instrum., 1992, 63, 850'
O 0.01085 0.00610 3.04850 2.28680 1.54630 0.86700 13.27710 5.70110 0.32390 32.90890 0.25080 'International Tables Volume C Table 6.1.1.4 (pp. 500-502)' 'Brennan, Cowan, Rev. Sci. Instrum., 1992, 63, 850'

loop_
_geom_angle_atom_site_label_1
_geom_angle_atom_site_label_2
_geom_angle_atom_site_label_3
_geom_angle
_geom_angle_site_symmetry_1
_geom_angle_site_symmetry_3
_geom_angle_publ_flag
C00J O001 C00D 115.14(9) . . ?
C00A C004 C007 116.94(9) . . ?
C00B C004 C007 123.51(9) . . ?
C00B C004 C00A 119.53(9) . . ?
C00B C005 C009 121.98(9) . . ?
C00E C005 C009 120.84(10) . . ?
C00E C005 C00B 117.16(9) . . ?
C00F C006 C008 117.64(10) . . ?
C00L C006 C008 121.38(10) . . ?
C00L C006 C00F 120.94(10) . . ?
C008 C007 C004 121.27(9) . . ?
C00C C007 C004 119.94(9) . . ?
C00C C007 C008 118.79(9) . . ?
C007 C008 C006 121.36(10) . . ?
H008 C008 C006 119.32(7) . . ?
H008 C008 C007 119.32(6) . . ?
C00C C009 C005 124.32(10) . . ?
H009 C009 C005 117.84(6) . . ?
H009 C009 C00C 117.84(6) . . ?
C00F C00A C004 121.69(10) . . ?
H00A C00A C004 119.16(6) . . ?
H00A C00A C00F 119.16(6) . . ?
C005 C00B C004 112.32(9) . . ?
C00H C00B C004 107.29(9) . . ?
C00H C00B C005 109.65(9) . . ?
C00I C00B C004 108.32(9) . . ?
C00I C00B C005 108.86(8) . . ?
C00I C00B C00H 110.38(9) . . ?
C007 C00C O003 121.93(10) . . ?
C009 C00C O003 121.11(10) . . ?
C009 C00C C007 116.94(9) . . ?
H00b C00D O001 109.5 . . ?
H00c C00D O001 109.5 . . ?
H00c C00D H00b 109.5 . . ?
H00d C00D O001 109.5 . . ?
H00d C00D H00b 109.5 . . ?
H00d C00D H00c 109.5 . . ?
C00G C00E C005 109.85(9) . . ?
C00J C00E C005 111.25(8) . . ?
C00J C00E C00G 109.11(9) . . ?
C00M C00E C005 113.03(9) . . ?
C00M C00E C00G 107.84(9) . . ?
C00M C00E C00J 105.59(9) . . ?
C00A C00F C006 121.08(10) . . ?
H00F C00F C006 119.46(7) . . ?
H00F C00F C00A 119.46(6) . . ?
C00K C00G C00E 113.60(9) . . ?
H00e C00G C00E 108.84(6) . . ?
H00e C00G C00K 108.84(6) . . ?
H00g C00G C00E 108.84(6) . . ?
H00g C00G C00K 108.84(6) . . ?
H00g C00G H00e 107.7 . . ?
H00h C00H C00B 109.5 . . ?
H00i C00H C00B 109.5 . . ?
H00i C00H H00h 109.5 . . ?
H00j C00H C00B 109.5 . . ?
H00j C00H H00h 109.5 . . ?
H00j C00H H00i 109.5 . . ?
C00K C00I C00B 113.38(9) . . ?
H00k C00I C00B 108.90(6) . . ?
H00k C00I C00K 108.90(6) . . ?
H00l C00I C00B 108.90(6) . . ?
H00l C00I C00K 108.90(6) . . ?
H00l C00I H00k 107.7 . . ?
O002 C00J O001 123.53(10) . . ?
C00E C00J O001 111.24(9) . . ?
C00E C00J O002 125.17(10) . . ?
C00I C00K C00G 110.28(10) . . ?
H00m C00K C00G 109.60(6) . . ?
H00m C00K C00I 109.60(6) . . ?
H00n C00K C00G 109.60(6) . . ?
H00n C00K C00I 109.60(6) . . ?
H00n C00K H00m 108.1 . . ?
C00N C00L C006 110.26(10) . . ?
C00O C00L C006 111.81(10) . . ?
C00O C00L C00N 111.18(10) . . ?
H00o C00L C006 107.81(6) . . ?
H00o C00L C00N 107.81(7) . . ?
H00o C00L C00O 107.81(7) . . ?
H00p C00M C00E 109.5 . . ?
H00q C00M C00E 109.5 . . ?
H00q C00M H00p 109.5 . . ?
H00r C00M C00E 109.5 . . ?
H00r C00M H00p 109.5 . . ?
H00r C00M H00q 109.5 . . ?
H00s C00N C00L 109.5 . . ?
H00t C00N C00L 109.5 . . ?
H00t C00N H00s 109.5 . . ?
H00u C00N C00L 109.5 . . ?
H00u C00N H00s 109.5 . . ?
H00u C00N H00t 109.5 . . ?
H00v C00O C00L 109.5 . . ?
H00w C00O C00L 109.5 . . ?
H00w C00O H00v 109.5 . . ?
H00x C00O C00L 109.5 . . ?
H00x C00O H00v 109.5 . . ?
H00x C00O H00w 109.5 . . ?

loop_
_geom_bond_atom_site_label_1
_geom_bond_atom_site_label_2
_geom_bond_distance
_geom_bond_site_symmetry_2
_geom_bond_publ_flag
O001 C00D 1.4457(14) . ?
O001 C00J 1.3387(14) . ?
O002 C00J 1.2041(14) . ?
O003 C00C 1.2303(14) . ?
C004 C007 1.3931(15) . ?
C004 C00A 1.4046(15) . ?
C004 C00B 1.5260(14) . ?
C005 C009 1.3353(16) . ?
C005 C00B 1.5335(14) . ?
C005 C00E 1.5348(14) . ?
C006 C008 1.3821(16) . ?
C006 C00F 1.4027(16) . ?
C006 C00L 1.5159(16) . ?
C007 C008 1.3985(16) . ?
C007 C00C 1.4776(14) . ?
C008 H008 0.9300 . ?
C009 C00C 1.4608(15) . ?
C009 H009 0.9300 . ?
C00A C00F 1.3790(17) . ?
C00A H00A 0.9300 . ?
C00B C00H 1.5489(15) . ?
C00B C00I 1.5539(15) . ?
C00D H00b 0.9600 . ?
C00D H00c 0.9600 . ?
C00D H00d 0.9600 . ?
C00E C00G 1.5386(16) . ?
C00E C00J 1.5353(15) . ?
C00E C00M 1.5410(15) . ?
C00F H00F 0.9300 . ?
C00G C00K 1.5197(17) . ?
C00G H00e 0.9700 . ?
C00G H00g 0.9700 . ?
C00H H00h 0.9600 . ?
C00H H00i 0.9600 . ?
C00H H00j 0.9600 . ?
C00I C00K 1.5228(16) . ?
C00I H00k 0.9700 . ?
C00I H00l 0.9700 . ?
C00K H00m 0.9700 . ?
C00K H00n 0.9700 . ?
C00L C00N 1.5326(18) . ?
C00L C00O 1.5263(18) . ?
C00L H00o 0.9800 . ?
C00M H00p 0.9600 . ?
C00M H00q 0.9600 . ?
C00M H00r 0.9600 . ?
C00N H00s 0.9600 . ?
C00N H00t 0.9600 . ?
C00N H00u 0.9600 . ?
C00O H00v 0.9600 . ?
C00O H00w 0.9600 . ?
C00O H00x 0.9600 . ?

loop_
_geom_torsion_atom_site_label_1
_geom_torsion_atom_site_label_2
_geom_torsion_atom_site_label_3
_geom_torsion_atom_site_label_4
_geom_torsion
_geom_torsion_site_symmetry_1
_geom_torsion_site_symmetry_2
_geom_torsion_site_symmetry_3
_geom_torsion_site_symmetry_4
_geom_torsion_publ_flag
O001 C00J C00E C005 -49.86(9) . . . . ?
O001 C00J C00E C00G -171.21(9) . . . . ?
O001 C00J C00E C00M 73.12(10) . . . . ?
O002 C00J C00E C005 132.81(12) . . . . ?
O002 C00J C00E C00G 11.46(12) . . . . ?
O002 C00J C00E C00M -104.21(12) . . . . ?
O003 C00C C007 C004 -173.80(10) . . . . ?
O003 C00C C007 C008 5.94(13) . . . . ?
O003 C00C C009 C005 174.96(10) . . . . ?
C004 C007 C008 C006 1.31(12) . . . . ?
C004 C007 C00C C009 7.55(11) . . . . ?
C004 C00A C00F C006 1.06(13) . . . . ?
C004 C00B C005 C009 9.11(11) . . . . ?
C004 C00B C005 C00E -169.17(8) . . . . ?
C004 C00B C00I C00K 174.74(9) . . . . ?
C005 C009 C00C C007 -6.38(13) . . . . ?
C005 C00B C00I C00K 52.33(10) . . . . ?
C005 C00E C00G C00K -51.22(10) . . . . ?
C006 C008 C007 C00C -178.43(10) . . . . ?
C00B C00I C00K C00G -57.05(10) . . . . ?
C00E C00G C00K C00I 56.36(10) . . . . ?
